data_2241790
loop_
_publ_author_name
'Alfonso, Montserrat'
'Stoeckli-Evans, Helen'

_publ_section_title
;
 Isotypic one-dimensional coordination polymers:
 <i>catena</i>-poly[[dichloridocadmium]-\m-5,6-bis(pyridin-2-yl)pyrazine-2,3-dicarboxylato-\k^2^<i>N</i>^5^:<i>N</i>^6^]
 and
 <i>catena</i>-poly[[dichloridomercury(II)]-\m-5,6-bis(pyridin-2-yl)pyrazine-2,3-dicarboxylato-\k^2^<i>N</i>^5^:<i>N</i>^6^]
;
_journal_issue 8
_journal_name_full 'Acta Crystallographica Section E'
_journal_page_first 1214
_journal_page_last 1218
_journal_paper_doi 10.1107/S2056989016012093
_journal_volume 72
_journal_year 2016
_chemical_formula_iupac '[Cd Cl2 (C18 H14 N4 O4)]'
_chemical_formula_moiety 'C18 H14 Cd Cl2 N4 O4'
_chemical_formula_sum 'C18 H14 Cd Cl2 N4 O4'
_chemical_formula_weight 533.63
_chemical_name_systematic
<i>catena</i>-Poly[[dichloridocadmium(II)]-\m-5,6-bis(pyridin-2-yl)pyrazine-2,3-dicarboxylato-\k^2^<i>N</i>^5^:<i>N</i>^6^]
_space_group_crystal_system monoclinic
_space_group_IT_number 13
_space_group_name_Hall '-P 2yac'
_space_group_name_H-M_alt 'P 1 2/n 1'
_symmetry_space_group_name_Hall '-P 2yac'
_symmetry_space_group_name_H-M 'P 1 2/n 1'
_atom_sites_solution_hydrogens geom
_atom_sites_solution_primary direct
_atom_sites_solution_secondary difmap
_audit_creation_method SHELXL-2014/6
_cell_angle_alpha 90
_cell_angle_beta 102.061(11)
_cell_angle_gamma 90
_cell_formula_units_Z 2
_cell_length_a 7.8919(7)
_cell_length_b 10.5898(7)
_cell_length_c 12.0875(12)
_cell_measurement_reflns_used 5000
_cell_measurement_temperature 223(2)
_cell_measurement_theta_max 25.85
_cell_measurement_theta_min 1.95
_cell_volume 987.90(15)
_computing_cell_refinement
;
CELL in <i>IPDS-I</i> (Stoe & Cie, 2004)
;
_computing_data_collection
;
EXPOSE in <i>IPDS-I</i> (Stoe & Cie, 2004)
;
_computing_data_reduction
;
INTEGRATE in <i>IPDS-I</i> (Stoe & Cie, 2004)
;
_computing_molecular_graphics
;
PLATON (Spek, 2009) and Mercury (Macrae <i>et al.</i>,  2008)
;
_computing_publication_material
;
SHELXL2014 (Sheldrick, 2015), PLATON (Spek, 2009) and
publCIF (Westrip, 2010)
;
_computing_structure_refinement
;
SHELXL2014 (Sheldrick, 2015)
;
_computing_structure_solution
;
SHELXS97 (Sheldrick, 2008)
;
_diffrn_ambient_temperature 223(2)
_diffrn_measured_fraction_theta_full 0.999
_diffrn_measured_fraction_theta_max 0.995
_diffrn_measurement_device '1 circle goniometer'
_diffrn_measurement_device_type 'Stoe IPDS 1 image-plate'
_diffrn_measurement_method '\f rotation'
_diffrn_radiation_monochromator 'plane graphite'
_diffrn_radiation_source 'fine-focus sealed tube'
_diffrn_radiation_type MoK\a
_diffrn_radiation_wavelength 0.71073
_diffrn_reflns_av_R_equivalents 0.0372
_diffrn_reflns_limit_h_max 8
_diffrn_reflns_limit_h_min -9
_diffrn_reflns_limit_k_max 12
_diffrn_reflns_limit_k_min -12
_diffrn_reflns_limit_l_max 14
_diffrn_reflns_limit_l_min -14
_diffrn_reflns_number 7196
_diffrn_reflns_theta_full 25.242
_diffrn_reflns_theta_max 25.881
_diffrn_reflns_theta_min 2.582
_exptl_absorpt_coefficient_mu 1.409
_exptl_absorpt_correction_T_max 1.000
_exptl_absorpt_correction_T_min 0.938
_exptl_absorpt_correction_type multi-scan
_exptl_absorpt_process_details
;
(MULABS; Spek, 2009)
;
_exptl_crystal_colour colourless
_exptl_crystal_density_diffrn 1.794
_exptl_crystal_description plate
_exptl_crystal_F_000 528
_exptl_crystal_size_max 0.40
_exptl_crystal_size_mid 0.20
_exptl_crystal_size_min 0.10
_refine_diff_density_max 0.340
_refine_diff_density_min -0.642
_refine_ls_extinction_method none
_refine_ls_goodness_of_fit_ref 0.952
_refine_ls_hydrogen_treatment constr
_refine_ls_matrix_type full
_refine_ls_number_parameters 133
_refine_ls_number_reflns 1918
_refine_ls_number_restraints 0
_refine_ls_restrained_S_all 0.952
_refine_ls_R_factor_all 0.0275
_refine_ls_R_factor_gt 0.0219
_refine_ls_shift/su_max 0.000
_refine_ls_shift/su_mean 0.000
_refine_ls_structure_factor_coef Fsqd
_refine_ls_weighting_details 'w=1/[\s^2^(Fo^2^)+(0.0331P)^2^] where P=(Fo^2^+2Fc^2^)/3'
_refine_ls_weighting_scheme calc
_refine_ls_wR_factor_gt 0.0492
_refine_ls_wR_factor_ref 0.0503
_reflns_number_gt 1684
_reflns_number_total 1918
_reflns_threshold_expression 'I > 2\s(I)'
_cod_data_source_file zl2672sup1.cif
_cod_data_source_block I
_cod_database_code 2241790
_shelx_space_group_comment
;
The symmetry employed for this shelxl refinement is uniquely defined
by the following loop, which should always be used as a source of
symmetry information in preference to the above space-group names.
They are only intended as comments.
;
_shelx_estimated_absorpt_t_min 0.603
_shelx_estimated_absorpt_t_max 0.872
_shelxl_version_number 2014/6

loop_
_space_group_symop_operation_xyz
'x, y, z'
'-x+1/2, y, -z+1/2'
'-x, -y, -z'
'x-1/2, -y, z-1/2'

loop_
_atom_site_type_symbol
_atom_site_label
_atom_site_fract_x
_atom_site_fract_y
_atom_site_fract_z
_atom_site_U_iso_or_equiv
_atom_site_adp_type
_atom_site_calc_flag
_atom_site_occupancy
Cd Cd1 0.7500 0.62102(2) 0.7500 0.02022(8) Uani d 1
Cl Cl1 0.91939(8) 0.69442(6) 0.92817(4) 0.03420(15) Uani d 1
O O1 0.5767(3) 0.92856(19) 0.83392(17) 0.0493(5) Uani d 1
O O2 0.3843(2) 0.97480(15) 0.67432(14) 0.0320(4) Uani d 1
N N1 0.4264(2) 0.68120(17) 0.79108(14) 0.0207(4) Uani d 1
N N2 0.6038(2) 0.45491(16) 0.82537(14) 0.0200(4) Uani d 1
C C1 0.3400(3) 0.7889(2) 0.76437(17) 0.0212(4) Uani d 1
C C2 0.3377(3) 0.5727(2) 0.77768(16) 0.0186(4) Uani d 1
C C3 0.4350(3) 0.45962(19) 0.82904(15) 0.0183(4) Uani d 1
C C4 0.3567(3) 0.3710(2) 0.88644(17) 0.0235(4) Uani d 1
H H4 0.2384 0.3774 0.8878 0.028 Uiso calc 1
C C5 0.4558(3) 0.2725(2) 0.94191(18) 0.0280(5) Uani d 1
H H5 0.4058 0.2111 0.9813 0.034 Uiso calc 1
C C6 0.6287(3) 0.2667(2) 0.93806(19) 0.0292(5) Uani d 1
H H6 0.6987 0.2007 0.9742 0.035 Uiso calc 1
C C7 0.6976(3) 0.3592(2) 0.88040(18) 0.0254(5) Uani d 1
H H7 0.8163 0.3552 0.8794 0.030 Uiso calc 1
C C8 0.4490(3) 0.9051(2) 0.7648(2) 0.0277(5) Uani d 1
C C9 0.4881(4) 1.0825(3) 0.6553(3) 0.0502(8) Uani d 1
H H9A 0.4411 1.1183 0.5814 0.075 Uiso calc 1
H H9B 0.6065 1.0555 0.6587 0.075 Uiso calc 1
H H9C 0.4861 1.1456 0.7131 0.075 Uiso calc 1

loop_
_atom_site_aniso_label
_atom_site_aniso_U_11
_atom_site_aniso_U_22
_atom_site_aniso_U_33
_atom_site_aniso_U_12
_atom_site_aniso_U_13
_atom_site_aniso_U_23
Cd1 0.01561(12) 0.02520(13) 0.01861(12) 0.000 0.00071(8) 0.000
Cl1 0.0255(3) 0.0559(4) 0.0204(3) -0.0113(3) 0.0031(2) -0.0094(2)
O1 0.0389(11) 0.0448(11) 0.0538(12) -0.0200(9) -0.0140(9) 0.0170(9)
O2 0.0327(9) 0.0284(8) 0.0340(9) -0.0013(7) 0.0045(7) 0.0099(7)
N1 0.0177(9) 0.0279(9) 0.0163(8) -0.0020(8) 0.0032(7) 0.0030(7)
N2 0.0157(9) 0.0263(9) 0.0177(8) 0.0006(7) 0.0025(7) 0.0027(7)
C1 0.0200(11) 0.0264(11) 0.0165(10) -0.0007(9) 0.0023(8) 0.0011(8)
C2 0.0152(11) 0.0263(10) 0.0151(9) 0.0007(9) 0.0052(8) 0.0016(8)
C3 0.0166(11) 0.0243(10) 0.0132(9) -0.0014(8) 0.0010(8) -0.0014(8)
C4 0.0172(10) 0.0323(11) 0.0204(10) -0.0041(10) 0.0023(8) 0.0027(9)
C5 0.0304(13) 0.0296(12) 0.0232(11) -0.0044(10) 0.0037(9) 0.0076(9)
C6 0.0297(13) 0.0295(12) 0.0258(12) 0.0050(10) 0.0000(10) 0.0069(9)
C7 0.0189(11) 0.0331(13) 0.0235(11) 0.0046(9) 0.0030(9) 0.0033(9)
C8 0.0253(13) 0.0280(12) 0.0295(12) -0.0001(9) 0.0049(10) 0.0069(9)
C9 0.0538(19) 0.0375(15) 0.0599(18) -0.0097(13) 0.0134(15) 0.0201(13)

loop_
_atom_type_symbol
_atom_type_description
_atom_type_scat_dispersion_real
_atom_type_scat_dispersion_imag
_atom_type_scat_source
C C 0.0033 0.0016 'International Tables Vol C Tables 4.2.6.8 and 6.1.1.4'
H H 0.0000 0.0000 'International Tables Vol C Tables 4.2.6.8 and 6.1.1.4'
N N 0.0061 0.0033 'International Tables Vol C Tables 4.2.6.8 and 6.1.1.4'
O O 0.0106 0.0060 'International Tables Vol C Tables 4.2.6.8 and 6.1.1.4'
Cd Cd -0.8075 1.2024 'International Tables Vol C Tables 4.2.6.8 and 6.1.1.4'
Cl Cl 0.1484 0.1585 'International Tables Vol C Tables 4.2.6.8 and 6.1.1.4'

loop_
_geom_angle_atom_site_label_1
_geom_angle_atom_site_label_2
_geom_angle_atom_site_label_3
_geom_angle_site_symmetry_1
_geom_angle_site_symmetry_3
_geom_angle
_geom_angle_publ_flag
Cl1 Cd1 Cl1 2_656 . 142.43(3) y
N2 Cd1 N2 . 2_656 85.02(8) y
N2 Cd1 Cl1 . 2_656 110.87(4) y
N2 Cd1 Cl1 2_656 2_656 96.81(4) ?
N2 Cd1 Cl1 . . 96.81(4) y
N2 Cd1 Cl1 2_656 . 110.87(4) ?
C8 O2 C9 . . 115.7(2) ?
C1 N1 C2 . . 118.54(18) ?
C3 N2 C7 . . 117.28(18) ?
C3 N2 Cd1 . . 123.17(13) ?
C7 N2 Cd1 . . 118.96(14) ?
N1 C1 C1 . 2_556 120.30(13) ?
N1 C1 C8 . . 115.93(19) ?
C1 C1 C8 2_556 . 123.75(12) ?
N1 C2 C2 . 2_556 119.71(12) ?
N1 C2 C3 . . 115.48(17) ?
C2 C2 C3 2_556 . 124.75(12) ?
N2 C3 C4 . . 122.68(18) ?
N2 C3 C2 . . 116.45(17) ?
C4 C3 C2 . . 120.60(19) ?
C3 C4 C5 . . 119.0(2) ?
C3 C4 H4 . . 120.5 ?
C5 C4 H4 . . 120.5 ?
C6 C5 C4 . . 118.7(2) ?
C6 C5 H5 . . 120.7 ?
C4 C5 H5 . . 120.7 ?
C5 C6 C7 . . 118.9(2) ?
C5 C6 H6 . . 120.5 ?
C7 C6 H6 . . 120.5 ?
N2 C7 C6 . . 123.4(2) ?
N2 C7 H7 . . 118.3 ?
C6 C7 H7 . . 118.3 ?
O1 C8 O2 . . 125.7(2) ?
O1 C8 C1 . . 124.9(2) ?
O2 C8 C1 . . 109.33(19) ?
O2 C9 H9A . . 109.5 ?
O2 C9 H9B . . 109.5 ?
H9A C9 H9B . . 109.5 ?
O2 C9 H9C . . 109.5 ?
H9A C9 H9C . . 109.5 ?
H9B C9 H9C . . 109.5 ?

loop_
_geom_bond_atom_site_label_1
_geom_bond_atom_site_label_2
_geom_bond_site_symmetry_2
_geom_bond_distance
_geom_bond_publ_flag
Cd1 Cl1 2_656 2.4137(6) ?
Cd1 Cl1 . 2.4137(6) y
Cd1 N2 . 2.3862(17) y
Cd1 N2 2_656 2.3862(17) ?
Cd1 N1 . 2.7757(17) y
O1 C8 . 1.193(3) ?
O2 C8 . 1.330(3) ?
O2 C9 . 1.450(3) ?
N1 C1 . 1.333(3) ?
N1 C2 . 1.337(3) ?
N2 C3 . 1.343(3) ?
N2 C7 . 1.346(3) ?
C1 C1 2_556 1.390(4) ?
C1 C8 . 1.501(3) ?
C2 C2 2_556 1.406(4) ?
C2 C3 . 1.486(3) ?
C3 C4 . 1.387(3) ?
C4 C5 . 1.389(3) ?
C4 H4 . 0.9400 ?
C5 C6 . 1.377(4) ?
C5 H5 . 0.9400 ?
C6 C7 . 1.378(3) ?
C6 H6 . 0.9400 ?
C7 H7 . 0.9400 ?
C9 H9A . 0.9700 ?
C9 H9B . 0.9700 ?
C9 H9C . 0.9700 ?

loop_
_geom_hbond_atom_site_label_D
_geom_hbond_atom_site_label_H
_geom_hbond_atom_site_label_A
_geom_hbond_site_symmetry_A
_geom_hbond_distance_DH
_geom_hbond_distance_HA
_geom_hbond_distance_DA
_geom_hbond_angle_DHA
C9 H9A Cl1 4_575 0.97 2.69 3.577(3) 151

loop_
_geom_torsion_atom_site_label_1
_geom_torsion_atom_site_label_2
_geom_torsion_atom_site_label_3
_geom_torsion_atom_site_label_4
_geom_torsion_site_symmetry_1
_geom_torsion_site_symmetry_4
_geom_torsion
C2 N1 C1 C1 . 2_556 7.2(3)
C2 N1 C1 C8 . . -171.29(18)
C1 N1 C2 C2 . 2_556 8.5(3)
C1 N1 C2 C3 . . -168.82(18)
C7 N2 C3 C4 . . 0.0(3)
Cd1 N2 C3 C4 . . -171.05(15)
C7 N2 C3 C2 . . 174.10(18)
Cd1 N2 C3 C2 . . 3.0(2)
N1 C2 C3 N2 . . -36.1(2)
C2 C2 C3 N2 2_556 . 146.7(2)
N1 C2 C3 C4 . . 138.1(2)
C2 C2 C3 C4 2_556 . -39.0(3)
N2 C3 C4 C5 . . -0.5(3)
C2 C3 C4 C5 . . -174.32(19)
C3 C4 C5 C6 . . 0.1(3)
C4 C5 C6 C7 . . 0.6(3)
C3 N2 C7 C6 . . 0.8(3)
Cd1 N2 C7 C6 . . 172.27(17)
C5 C6 C7 N2 . . -1.2(3)
C9 O2 C8 O1 . . 5.2(4)
C9 O2 C8 C1 . . -172.5(2)
N1 C1 C8 O1 . . -41.0(3)
C1 C1 C8 O1 2_556 . 140.6(3)
N1 C1 C8 O2 . . 136.7(2)
C1 C1 C8 O2 2_556 . -41.7(3)

_cod_database_fobs_code 2241790
